data_4036457
loop_
_publ_author_name
'Moreno-Yruela, Carlos'
'Gar\'in, Javier'
'Orduna, Jes\'us'
'Franco, Santiago'
'Quintero, Estefan\'ia'
'L\'opez Navarrete, Juan T'
'Diosdado, Beatriz E.'
'Villacampa, Bel\'en'
'Casado, Juan'
'Andreu, Raquel'

_publ_section_title
;
 D-\p-A Compounds with Tunable Intramolecular Charge Transfer Achieved by
 Incorporation of Butenolide Nitriles as Acceptor Moieties.
;
_journal_issue 24
_journal_name_full 'The Journal of organic chemistry'
_journal_page_first 12115
_journal_page_last 12128
_journal_paper_doi 10.1021/acs.joc.5b02051
_journal_volume 80
_journal_year 2015
_chemical_formula_moiety 'C25 H31 N1 O3'
_chemical_formula_sum 'C25 H31 N O3'
_chemical_formula_weight 393.51
_space_group_crystal_system monoclinic
_space_group_IT_number 14
_space_group_name_Hall '-P 2ybc'
_space_group_name_H-M_alt 'P 1 21/c 1'
_atom_sites_solution_hydrogens geom
_audit_creation_method SHELXL-2013
_audit_update_record
;
2014-06-30 # Formatted by publCIF

;
_cell_angle_alpha 90
_cell_angle_beta 92.153(13)
_cell_angle_gamma 90
_cell_formula_units_Z 4
_cell_length_a 14.430(2)
_cell_length_b 14.6440(18)
_cell_length_c 10.8744(19)
_cell_measurement_reflns_used 1665
_cell_measurement_temperature 150(1)
_cell_measurement_theta_max 20.5010
_cell_measurement_theta_min 3.1030
_cell_volume 2296.3(6)
_computing_cell_refinement
;
CrysAlisPro, Agilent Technologies,
Version 1.171.37.31 (release 14-01-2014 CrysAlis171 .NET)
(compiled Jan 14 2014,18:38:05)
;
_computing_data_collection
;
CrysAlisPro, Agilent Technologies,
Version 1.171.37.31 (release 14-01-2014 CrysAlis171 .NET)
(compiled Jan 14 2014,18:38:05)
;
_computing_data_reduction
;
CrysAlisPro, Agilent Technologies,
Version 1.171.37.31 (release 14-01-2014 CrysAlis171 .NET)
(compiled Jan 14 2014,18:38:05)
;
_computing_molecular_graphics 'Diamond 3.2i'
_computing_publication_material 'SHELXL-2013 (Sheldrick, 2013)'
_computing_structure_refinement 'SHELXL-2013 (Sheldrick, 2013)'
_computing_structure_solution
;
SIR92
A. Altomare, G. Cascarano, C. Giacovazzo and A. Guagliardi, J. Appl.
 Crystallogr., 1994, 27, 435.
;
_diffrn_ambient_temperature 150(1)
_diffrn_detector 'CCD plate'
_diffrn_detector_area_resol_mean 16.3990
_diffrn_detector_type Sapphire3
_diffrn_measured_fraction_theta_full 0.998
_diffrn_measured_fraction_theta_max 0.998
_diffrn_measurement_device 'four-circle diffractometer'
_diffrn_measurement_device_type 'Xcalibur, Sapphire3'
_diffrn_measurement_method \w-scans
_diffrn_radiation_monochromator graphite
_diffrn_radiation_probe x-ray
_diffrn_radiation_type MoK\a
_diffrn_radiation_wavelength 0.71073
_diffrn_reflns_av_unetI/netI 0.1441
_diffrn_reflns_Laue_measured_fraction_full 0.998
_diffrn_reflns_Laue_measured_fraction_max 0.998
_diffrn_reflns_limit_h_max 17
_diffrn_reflns_limit_h_min -17
_diffrn_reflns_limit_k_max 17
_diffrn_reflns_limit_k_min -17
_diffrn_reflns_limit_l_max 12
_diffrn_reflns_limit_l_min -11
_diffrn_reflns_number 4029
_diffrn_reflns_point_group_measured_fraction_full 0.998
_diffrn_reflns_point_group_measured_fraction_max 0.998
_diffrn_reflns_theta_full 25.000
_diffrn_reflns_theta_max 25.000
_diffrn_reflns_theta_min 2.825
_diffrn_source 'Enhance (Mo) X-ray Source'
_exptl_absorpt_coefficient_mu 0.074
_exptl_absorpt_correction_T_max 1.00000
_exptl_absorpt_correction_T_min 0.79296
_exptl_absorpt_correction_type multi-scan
_exptl_absorpt_process_details
;
CrysAlisPro, Agilent Technologies,
Version 1.171.37.31 (release 14-01-2014 CrysAlis171 .NET)
(compiled Jan 14 2014,18:38:05)
Multi-scan absorption correction using spherical harmonics,
 implemented in SCALE3 ABSPACK scaling algorithm.
;
_exptl_crystal_colour blue
_exptl_crystal_density_diffrn 1.138
_exptl_crystal_description needle
_exptl_crystal_F_000 848
_exptl_crystal_size_max 0.210
_exptl_crystal_size_mid 0.070
_exptl_crystal_size_min 0.030
_refine_diff_density_max 0.434
_refine_diff_density_min -0.325
_refine_diff_density_rms 0.085
_refine_ls_extinction_method none
_refine_ls_goodness_of_fit_ref 1.096
_refine_ls_hydrogen_treatment constr
_refine_ls_matrix_type full
_refine_ls_number_parameters 263
_refine_ls_number_reflns 4029
_refine_ls_number_restraints 0
_refine_ls_restrained_S_all 1.096
_refine_ls_R_factor_all 0.1955
_refine_ls_R_factor_gt 0.1184
_refine_ls_shift/su_max 0.000
_refine_ls_shift/su_mean 0.000
_refine_ls_structure_factor_coef Fsqd
_refine_ls_weighting_details 'w=1/[\s^2^(Fo^2^)+(0.0645P)^2^+7.7390P] where P=(Fo^2^+2Fc^2^)/3'
_refine_ls_weighting_scheme calc
_refine_ls_wR_factor_gt 0.2532
_refine_ls_wR_factor_ref 0.2893
_reflns_Friedel_coverage 0.000
_reflns_number_gt 2240
_reflns_number_total 4029
_reflns_threshold_expression 'I > 2\s(I)'
_cod_data_source_file jo5b02051_si_005.cif
_cod_data_source_block shelx
_cod_original_sg_symbol_H-M 'P 21/c'
_cod_database_code 4036457
_shelx_space_group_comment
;
The symmetry employed for this shelxl refinement is uniquely defined
by the following loop, which should always be used as a source of
symmetry information in preference to the above space-group names.
They are only intended as comments.
;
_shelx_estimated_absorpt_t_min 0.985
_shelx_estimated_absorpt_t_max 0.998
_shelxl_version_number 2013-4

loop_
_space_group_symop_operation_xyz
'x, y, z'
'-x, y+1/2, -z+1/2'
'-x, -y, -z'
'x, -y-1/2, z-1/2'

loop_
_atom_site_label
_atom_site_type_symbol
_atom_site_fract_x
_atom_site_fract_y
_atom_site_fract_z
_atom_site_U_iso_or_equiv
_atom_site_adp_type
_atom_site_occupancy
_atom_site_site_symmetry_order
_atom_site_calc_flag
_atom_site_refinement_flags_posn
_atom_site_refinement_flags_adp
O1 O 0.9193(3) 0.7956(3) 0.3346(4) 0.0232(10) Uani 1 1 d . .
C1 C 0.8372(4) 0.7850(4) 0.3938(6) 0.0208(14) Uani 1 1 d . .
C2 C 0.8064(4) 0.7014(4) 0.4236(6) 0.0203(15) Uani 1 1 d . .
H2 H 0.7506 0.6965 0.4668 0.024 Uiso 1 1 calc R U
C3 C 0.8549(4) 0.6193(4) 0.3926(6) 0.0210(15) Uani 1 1 d . .
C4 C 0.9407(4) 0.6361(4) 0.3288(5) 0.0201(14) Uani 1 1 d . .
H4 H 0.9763 0.5853 0.3037 0.024 Uiso 1 1 calc R U
C5 C 0.9707(4) 0.7197(4) 0.3044(5) 0.0185(14) Uani 1 1 d . .
C6 C 0.7927(4) 0.8763(4) 0.4176(6) 0.0246(15) Uani 1 1 d . .
C7 C 0.8585(5) 0.9336(5) 0.5003(7) 0.0365(19) Uani 1 1 d . .
H7A H 0.8300 0.9930 0.5161 0.055 Uiso 1 1 calc R U
H7B H 0.9171 0.9429 0.4591 0.055 Uiso 1 1 calc R U
H7C H 0.8706 0.9017 0.5784 0.055 Uiso 1 1 calc R U
C8 C 0.7763(5) 0.9250(5) 0.2934(7) 0.0383(19) Uani 1 1 d . .
H8A H 0.7342 0.8885 0.2405 0.057 Uiso 1 1 calc R U
H8B H 0.8356 0.9325 0.2534 0.057 Uiso 1 1 calc R U
H8C H 0.7487 0.9852 0.3071 0.057 Uiso 1 1 calc R U
C9 C 0.7004(5) 0.8640(5) 0.4799(7) 0.041(2) Uani 1 1 d . .
H9A H 0.6583 0.8275 0.4268 0.062 Uiso 1 1 calc R U
H9B H 0.6726 0.9239 0.4941 0.062 Uiso 1 1 calc R U
H9C H 0.7110 0.8326 0.5588 0.062 Uiso 1 1 calc R U
C10 C 1.0555(4) 0.7494(4) 0.2384(6) 0.0222(15) Uani 1 1 d . .
C11 C 1.1150(4) 0.6676(5) 0.2080(7) 0.0326(17) Uani 1 1 d . .
H11A H 1.1696 0.6882 0.1647 0.049 Uiso 1 1 calc R U
H11B H 1.0789 0.6253 0.1554 0.049 Uiso 1 1 calc R U
H11C H 1.1350 0.6365 0.2843 0.049 Uiso 1 1 calc R U
C12 C 1.1132(4) 0.8169(5) 0.3204(6) 0.0321(17) Uani 1 1 d . .
H12A H 1.1680 0.8364 0.2768 0.048 Uiso 1 1 calc R U
H12B H 1.1327 0.7866 0.3974 0.048 Uiso 1 1 calc R U
H12C H 1.0752 0.8703 0.3387 0.048 Uiso 1 1 calc R U
C13 C 1.0251(4) 0.7980(5) 0.1196(6) 0.0287(16) Uani 1 1 d . .
H13A H 1.0799 0.8177 0.0762 0.043 Uiso 1 1 calc R U
H13B H 0.9875 0.8515 0.1392 0.043 Uiso 1 1 calc R U
H13C H 0.9882 0.7562 0.0673 0.043 Uiso 1 1 calc R U
C14 C 0.8290(4) 0.5327(4) 0.4184(6) 0.0240(15) Uani 1 1 d . .
H14 H 0.8675 0.4849 0.3904 0.029 Uiso 1 1 calc R U
C15 C 0.7493(4) 0.5064(4) 0.4838(6) 0.0225(15) Uani 1 1 d . .
H15 H 0.7089 0.5534 0.5093 0.027 Uiso 1 1 calc R U
C16 C 0.7270(4) 0.4187(4) 0.5123(6) 0.0228(15) Uani 1 1 d . .
H16 H 0.7635 0.3714 0.4790 0.027 Uiso 1 1 calc R U
C17 C 0.6546(4) 0.3931(4) 0.5867(6) 0.0229(15) Uani 1 1 d . .
H17 H 0.6135 0.4391 0.6134 0.027 Uiso 1 1 calc R U
C18 C 0.6400(4) 0.3052(4) 0.6231(6) 0.0221(15) Uani 1 1 d . .
H18 H 0.6808 0.2609 0.5912 0.027 Uiso 1 1 calc R U
C19 C 0.5717(4) 0.2708(4) 0.7025(6) 0.0209(15) Uani 1 1 d . .
C20 C 0.5621(4) 0.1825(4) 0.7353(6) 0.0221(15) Uani 1 1 d . .
C21 C 0.4842(4) 0.1705(4) 0.8147(6) 0.0247(15) Uani 1 1 d . .
O2 O 0.4475(3) 0.2551(3) 0.8335(4) 0.0310(12) Uani 1 1 d . .
C22 C 0.4990(4) 0.3259(4) 0.7668(6) 0.0231(15) Uani 1 1 d . .
C23 C 0.6186(4) 0.1082(4) 0.6968(6) 0.0223(15) Uani 1 1 d . .
N1 N 0.6664(5) 0.0529(4) 0.6623(6) 0.0448(17) Uani 1 1 d . .
O3 O 0.4521(3) 0.1038(3) 0.8596(4) 0.0338(12) Uani 1 1 d . .
C24 C 0.5399(5) 0.3914(5) 0.8627(6) 0.0338(17) Uani 1 1 d . .
H24A H 0.4897 0.4250 0.9008 0.051 Uiso 1 1 calc R U
H24B H 0.5813 0.4346 0.8231 0.051 Uiso 1 1 calc R U
H24C H 0.5750 0.3568 0.9259 0.051 Uiso 1 1 calc R U
C25 C 0.4291(4) 0.3711(4) 0.6768(6) 0.0278(16) Uani 1 1 d . .
H25A H 0.3839 0.4058 0.7229 0.042 Uiso 1 1 calc R U
H25B H 0.3969 0.3239 0.6276 0.042 Uiso 1 1 calc R U
H25C H 0.4618 0.4123 0.6223 0.042 Uiso 1 1 calc R U

loop_
_atom_site_aniso_label
_atom_site_aniso_U_11
_atom_site_aniso_U_22
_atom_site_aniso_U_33
_atom_site_aniso_U_23
_atom_site_aniso_U_13
_atom_site_aniso_U_12
O1 0.017(2) 0.020(2) 0.033(3) 0.002(2) 0.007(2) -0.0045(18)
C1 0.020(3) 0.023(4) 0.019(3) 0.004(3) -0.001(3) -0.003(3)
C2 0.013(3) 0.020(4) 0.028(4) 0.002(3) 0.008(3) -0.001(3)
C3 0.025(3) 0.018(3) 0.020(4) -0.005(3) 0.000(3) -0.004(3)
C4 0.018(3) 0.024(4) 0.019(3) -0.004(3) 0.005(3) 0.000(3)
C5 0.017(3) 0.017(3) 0.021(3) 0.001(3) 0.001(3) 0.001(3)
C6 0.026(4) 0.018(3) 0.030(4) -0.004(3) 0.007(3) 0.000(3)
C7 0.036(4) 0.029(4) 0.044(5) -0.010(4) 0.000(4) 0.002(3)
C8 0.037(4) 0.040(4) 0.037(5) 0.004(4) -0.002(4) 0.013(4)
C9 0.032(4) 0.029(4) 0.064(6) -0.008(4) 0.026(4) 0.001(3)
C10 0.016(3) 0.028(4) 0.023(4) 0.001(3) 0.006(3) -0.008(3)
C11 0.017(3) 0.039(4) 0.043(5) 0.002(4) 0.014(3) -0.006(3)
C12 0.023(4) 0.041(4) 0.032(4) 0.005(3) 0.005(3) -0.014(3)
C13 0.022(3) 0.042(4) 0.022(4) 0.002(3) 0.008(3) -0.009(3)
C14 0.019(3) 0.021(4) 0.033(4) -0.004(3) 0.010(3) 0.001(3)
C15 0.023(3) 0.021(4) 0.024(4) -0.001(3) 0.002(3) 0.000(3)
C16 0.020(3) 0.018(3) 0.030(4) 0.001(3) 0.006(3) 0.000(3)
C17 0.016(3) 0.025(4) 0.027(4) -0.004(3) -0.003(3) 0.001(3)
C18 0.021(3) 0.017(3) 0.029(4) 0.000(3) 0.005(3) -0.002(3)
C19 0.013(3) 0.025(4) 0.025(4) -0.005(3) -0.002(3) -0.006(3)
C20 0.028(4) 0.015(3) 0.023(4) 0.007(3) 0.001(3) -0.002(3)
C21 0.021(3) 0.016(3) 0.038(4) 0.003(3) 0.006(3) -0.003(3)
O2 0.026(2) 0.029(3) 0.039(3) 0.006(2) 0.016(2) -0.001(2)
C22 0.023(3) 0.020(3) 0.027(4) 0.001(3) 0.004(3) 0.002(3)
C23 0.020(3) 0.018(3) 0.029(4) 0.001(3) 0.004(3) -0.008(3)
N1 0.053(4) 0.026(4) 0.056(5) 0.000(3) 0.017(4) 0.003(3)
O3 0.030(3) 0.028(3) 0.044(3) 0.008(2) 0.009(2) -0.009(2)
C24 0.042(4) 0.033(4) 0.027(4) -0.008(3) 0.006(3) 0.004(3)
C25 0.025(4) 0.022(4) 0.036(4) -0.004(3) -0.002(3) -0.001(3)

loop_
_atom_type_symbol
_atom_type_description
_atom_type_scat_dispersion_real
_atom_type_scat_dispersion_imag
_atom_type_scat_source
C C 0.0033 0.0016 'International Tables Vol C Tables 4.2.6.8 and 6.1.1.4'
H H 0.0000 0.0000 'International Tables Vol C Tables 4.2.6.8 and 6.1.1.4'
N N 0.0061 0.0033 'International Tables Vol C Tables 4.2.6.8 and 6.1.1.4'
O O 0.0106 0.0060 'International Tables Vol C Tables 4.2.6.8 and 6.1.1.4'

loop_
_geom_angle_atom_site_label_1
_geom_angle_atom_site_label_2
_geom_angle_atom_site_label_3
_geom_angle
C1 O1 C5 119.9(5)
C2 C1 O1 120.8(5)
C2 C1 C6 128.1(5)
O1 C1 C6 111.0(5)
C1 C2 C3 122.4(5)
C1 C2 H2 118.8
C3 C2 H2 118.8
C14 C3 C2 126.5(6)
C14 C3 C4 120.1(6)
C2 C3 C4 113.4(5)
C5 C4 C3 122.5(6)
C5 C4 H4 118.7
C3 C4 H4 118.7
C4 C5 O1 120.8(5)
C4 C5 C10 129.6(6)
O1 C5 C10 109.5(5)
C1 C6 C9 110.8(5)
C1 C6 C7 109.1(5)
C9 C6 C7 109.6(6)
C1 C6 C8 108.3(5)
C9 C6 C8 109.7(6)
C7 C6 C8 109.4(5)
C6 C7 H7A 109.5
C6 C7 H7B 109.5
H7A C7 H7B 109.5
C6 C7 H7C 109.5
H7A C7 H7C 109.5
H7B C7 H7C 109.5
C6 C8 H8A 109.5
C6 C8 H8B 109.5
H8A C8 H8B 109.5
C6 C8 H8C 109.5
H8A C8 H8C 109.5
H8B C8 H8C 109.5
C6 C9 H9A 109.5
C6 C9 H9B 109.5
H9A C9 H9B 109.5
C6 C9 H9C 109.5
H9A C9 H9C 109.5
H9B C9 H9C 109.5
C5 C10 C11 110.6(5)
C5 C10 C13 108.9(5)
C11 C10 C13 109.4(5)
C5 C10 C12 109.7(5)
C11 C10 C12 109.4(5)
C13 C10 C12 108.7(5)
C10 C11 H11A 109.5
C10 C11 H11B 109.5
H11A C11 H11B 109.5
C10 C11 H11C 109.5
H11A C11 H11C 109.5
H11B C11 H11C 109.5
C10 C12 H12A 109.5
C10 C12 H12B 109.5
H12A C12 H12B 109.5
C10 C12 H12C 109.5
H12A C12 H12C 109.5
H12B C12 H12C 109.5
C10 C13 H13A 109.5
C10 C13 H13B 109.5
H13A C13 H13B 109.5
C10 C13 H13C 109.5
H13A C13 H13C 109.5
H13B C13 H13C 109.5
C3 C14 C15 126.1(6)
C3 C14 H14 116.9
C15 C14 H14 116.9
C16 C15 C14 124.7(6)
C16 C15 H15 117.7
C14 C15 H15 117.7
C15 C16 C17 124.9(6)
C15 C16 H16 117.5
C17 C16 H16 117.5
C18 C17 C16 123.2(6)
C18 C17 H17 118.4
C16 C17 H17 118.4
C17 C18 C19 128.7(6)
C17 C18 H18 115.6
C19 C18 H18 115.6
C20 C19 C18 125.3(6)
C20 C19 C22 108.0(5)
C18 C19 C22 126.7(5)
C19 C20 C23 125.8(6)
C19 C20 C21 111.2(6)
C23 C20 C21 122.9(5)
O3 C21 O2 121.5(6)
O3 C21 C20 131.5(6)
O2 C21 C20 107.0(5)
C21 O2 C22 110.9(4)
O2 C22 C19 102.8(5)
O2 C22 C24 107.2(5)
C19 C22 C24 113.2(5)
O2 C22 C25 106.6(5)
C19 C22 C25 112.7(5)
C24 C22 C25 113.4(5)
N1 C23 C20 175.8(7)
C22 C24 H24A 109.5
C22 C24 H24B 109.5
H24A C24 H24B 109.5
C22 C24 H24C 109.5
H24A C24 H24C 109.5
H24B C24 H24C 109.5
C22 C25 H25A 109.5
C22 C25 H25B 109.5
H25A C25 H25B 109.5
C22 C25 H25C 109.5
H25A C25 H25C 109.5
H25B C25 H25C 109.5

loop_
_geom_bond_atom_site_label_1
_geom_bond_atom_site_label_2
_geom_bond_distance
O1 C1 1.378(7)
O1 C5 1.383(7)
C1 C2 1.346(8)
C1 C6 1.509(8)
C2 C3 1.438(8)
C2 H2 0.9500
C3 C14 1.354(8)
C3 C4 1.463(8)
C4 C5 1.329(8)
C4 H4 0.9500
C5 C10 1.507(8)
C6 C9 1.527(9)
C6 C7 1.534(9)
C6 C8 1.538(9)
C7 H7A 0.9800
C7 H7B 0.9800
C7 H7C 0.9800
C8 H8A 0.9800
C8 H8B 0.9800
C8 H8C 0.9800
C9 H9A 0.9800
C9 H9B 0.9800
C9 H9C 0.9800
C10 C11 1.517(9)
C10 C13 1.525(9)
C10 C12 1.552(9)
C11 H11A 0.9800
C11 H11B 0.9800
C11 H11C 0.9800
C12 H12A 0.9800
C12 H12B 0.9800
C12 H12C 0.9800
C13 H13A 0.9800
C13 H13B 0.9800
C13 H13C 0.9800
C14 C15 1.428(8)
C14 H14 0.9500
C15 C16 1.362(8)
C15 H15 0.9500
C16 C17 1.397(8)
C16 H16 0.9500
C17 C18 1.366(8)
C17 H17 0.9500
C18 C19 1.426(8)
C18 H18 0.9500
C19 C20 1.350(8)
C19 C22 1.515(8)
C20 C23 1.433(9)
C20 C21 1.453(9)
C21 O3 1.194(7)
C21 O2 1.365(7)
O2 C22 1.482(7)
C22 C24 1.519(9)
C22 C25 1.528(9)
C23 N1 1.137(8)
C24 H24A 0.9800
C24 H24B 0.9800
C24 H24C 0.9800
C25 H25A 0.9800
C25 H25B 0.9800
C25 H25C 0.9800

loop_
_geom_hbond_atom_site_label_D
_geom_hbond_atom_site_label_H
_geom_hbond_atom_site_label_A
_geom_hbond_distance_DH
_geom_hbond_distance_HA
_geom_hbond_distance_DA
_geom_hbond_angle_DHA
_geom_hbond_site_symmetry_A
C25 H25A N1 0.98 2.61 3.498(9) 151.3 2_656

loop_
_geom_torsion_atom_site_label_1
_geom_torsion_atom_site_label_2
_geom_torsion_atom_site_label_3
_geom_torsion_atom_site_label_4
_geom_torsion
C5 O1 C1 C2 0.4(8)
C5 O1 C1 C6 -179.9(5)
O1 C1 C2 C3 -2.0(9)
C6 C1 C2 C3 178.4(6)
C1 C2 C3 C14 -179.8(6)
C1 C2 C3 C4 1.3(8)
C14 C3 C4 C5 -178.0(6)
C2 C3 C4 C5 1.1(8)
C3 C4 C5 O1 -2.6(9)
C3 C4 C5 C10 -178.8(6)
C1 O1 C5 C4 1.9(8)
C1 O1 C5 C10 178.8(5)
C2 C1 C6 C9 -2.0(9)
O1 C1 C6 C9 178.4(5)
C2 C1 C6 C7 118.8(7)
O1 C1 C6 C7 -60.9(7)
C2 C1 C6 C8 -122.3(7)
O1 C1 C6 C8 58.1(7)
C4 C5 C10 C11 -5.4(9)
O1 C5 C10 C11 178.1(5)
C4 C5 C10 C13 114.8(7)
O1 C5 C10 C13 -61.7(6)
C4 C5 C10 C12 -126.3(7)
O1 C5 C10 C12 57.2(7)
C2 C3 C14 C15 -1.3(11)
C4 C3 C14 C15 177.6(6)
C3 C14 C15 C16 -177.5(7)
C14 C15 C16 C17 173.2(6)
C15 C16 C17 C18 -173.3(6)
C16 C17 C18 C19 177.1(6)
C17 C18 C19 C20 -179.3(7)
C17 C18 C19 C22 -0.7(11)
C18 C19 C20 C23 0.2(11)
C22 C19 C20 C23 -178.6(6)
C18 C19 C20 C21 -178.6(6)
C22 C19 C20 C21 2.6(7)
C19 C20 C21 O3 177.7(7)
C23 C20 C21 O3 -1.1(12)
C19 C20 C21 O2 -1.9(7)
C23 C20 C21 O2 179.2(6)
O3 C21 O2 C22 -179.3(6)
C20 C21 O2 C22 0.4(7)
C21 O2 C22 C19 1.1(6)
C21 O2 C22 C24 -118.5(6)
C21 O2 C22 C25 119.8(6)
C20 C19 C22 O2 -2.2(7)
C18 C19 C22 O2 179.0(6)
C20 C19 C22 C24 113.0(6)
C18 C19 C22 C24 -65.7(8)
C20 C19 C22 C25 -116.6(6)
C18 C19 C22 C25 64.6(8)
